data_7222362
loop_
_publ_author_name
'Palmucci, Jessica'
'Mahmudov, Kamran T.'
'Guedes da Silva, M. F\'atima C.'
'Martins, Lu\'isa Margarida'
'Marchetti, Fabio'
'Pettinari, Claudio'
'Pombeiro, Armando J. L.'

_publ_section_title
;
 Arylhydrazones of Barbituric Acid: synthesis, coordination ability and
 catalytic activity of their CoII/III and CuII complexes toward
 peroxidative oxidation of alkanes
;
_journal_name_full 'RSC Adv.'
_journal_paper_doi 10.1039/C5RA14078A
_journal_year 2015
_chemical_formula_moiety 'C16 H14 Cu N8 O6 S, H2 O'
_chemical_formula_sum 'C16 H16 Cu N8 O7 S'
_chemical_formula_weight 527.97
_chemical_name_systematic
;
 ?
;
_space_group_crystal_system monoclinic
_space_group_IT_number 14
_space_group_name_Hall '-P 2yn'
_space_group_name_H-M_alt 'P 1 21/n 1'
_symmetry_space_group_name_Hall '-P 2yn'
_symmetry_space_group_name_H-M 'P 1 21/n 1'
_atom_sites_solution_hydrogens mixed
_audit_creation_method SHELXL-2013
_audit_update_record
;
2015-03-20 deposited with the CCDC.
2015-09-29 downloaded from the CCDC.
;
_cell_angle_alpha 90
_cell_angle_beta 97.642(7)
_cell_angle_gamma 90
_cell_formula_units_Z 4
_cell_length_a 8.6884(17)
_cell_length_b 11.586(2)
_cell_length_c 20.943(4)
_cell_measurement_reflns_used 6370
_cell_measurement_temperature 296(2)
_cell_measurement_theta_max 25.22
_cell_measurement_theta_min 2.44
_cell_volume 2089.5(7)
_computing_cell_refinement 'Bruker SAINT'
_computing_data_collection 'Bruker APEX2'
_computing_data_reduction 'Bruker SAINT'
_computing_molecular_graphics 'Ortep-3 for Windows (Farrugia, 1997)'
_computing_publication_material 'WinGX publication routines (Farrugia, 1999)'
_computing_structure_refinement 'SHELXL-2013 (Sheldrick, 2013)'
_computing_structure_solution 'SIR97 (Giacovazzo et al, 1997)'
_diffrn_ambient_temperature 296(2)
_diffrn_measured_fraction_theta_full 0.998
_diffrn_measured_fraction_theta_max 0.993
_diffrn_measurement_device_type 'Bruker APEX-II PHOTON 100'
_diffrn_measurement_method '\f and \w scans'
_diffrn_radiation_type MoK\a
_diffrn_radiation_wavelength 0.71073
_diffrn_reflns_av_R_equivalents 0.0598
_diffrn_reflns_av_unetI/netI 0.0427
_diffrn_reflns_laue_measured_fraction_full 0.998
_diffrn_reflns_laue_measured_fraction_max 0.993
_diffrn_reflns_limit_h_max 10
_diffrn_reflns_limit_h_min -10
_diffrn_reflns_limit_k_max 13
_diffrn_reflns_limit_k_min -13
_diffrn_reflns_limit_l_max 25
_diffrn_reflns_limit_l_min -25
_diffrn_reflns_number 20644
_diffrn_reflns_point_group_measured_fraction_full 0.998
_diffrn_reflns_point_group_measured_fraction_max 0.993
_diffrn_reflns_theta_full 25.242
_diffrn_reflns_theta_max 25.439
_diffrn_reflns_theta_min 2.437
_exptl_absorpt_coefficient_mu 1.204
_exptl_absorpt_correction_T_max 0.922
_exptl_absorpt_correction_T_min 0.711
_exptl_absorpt_correction_type multi-scan
_exptl_absorpt_process_details SADABS
_exptl_crystal_colour green
_exptl_crystal_density_diffrn 1.678
_exptl_crystal_description plate
_exptl_crystal_F_000 1076
_exptl_crystal_size_max 0.300
_exptl_crystal_size_mid 0.260
_exptl_crystal_size_min 0.070
_refine_diff_density_max 1.158
_refine_diff_density_min -0.510
_refine_diff_density_rms 0.153
_refine_ls_extinction_method none
_refine_ls_goodness_of_fit_ref 1.067
_refine_ls_hydrogen_treatment mixed
_refine_ls_matrix_type full
_refine_ls_number_parameters 305
_refine_ls_number_reflns 3840
_refine_ls_number_restraints 3
_refine_ls_restrained_S_all 1.067
_refine_ls_R_factor_all 0.0735
_refine_ls_R_factor_gt 0.0555
_refine_ls_shift/su_max 0.003
_refine_ls_shift/su_mean 0.000
_refine_ls_structure_factor_coef Fsqd
_refine_ls_weighting_details 'w=1/[\s^2^(Fo^2^)+(0.0956P)^2^+2.2829P] where P=(Fo^2^+2Fc^2^)/3'
_refine_ls_weighting_scheme calc
_refine_ls_wR_factor_gt 0.1486
_refine_ls_wR_factor_ref 0.1603
_reflns_Friedel_coverage 0.000
_reflns_number_gt 3004
_reflns_number_total 3840
_reflns_threshold_expression 'I > 2\s(I)'
_cod_data_source_file c5ra14078a2.cif
_cod_data_source_block 6
_cod_depositor_comments
;
The following automatic conversions were performed:

'_exptl_absorpt_correction_type' value 'MULTI-SCAN' changed to
'multi-scan' according to
/usr/data/users/saulius/crontab/automatic-downloads/rss-feeds/RSC/lib/dictionaries/cif_core.dic
dictionary named 'cif_core.dic' version 2.4.2 from 2011-04-26.

Automatic conversion script
Id: cif_fix_values 3271 2015-04-21 07:52:19Z andrius 
;
_cod_original_cell_volume 2089.4(7)
_cod_database_code 7222362
_shelx_space_group_comment
;
The symmetry employed for this shelxl refinement is uniquely defined
by the following loop, which should always be used as a source of
symmetry information in preference to the above space-group names.
They are only intended as comments.
;
_shelx_estimated_absorpt_t_min 0.714
_shelx_estimated_absorpt_t_max 0.920
_shelxl_version_number 2013-4

loop_
_space_group_symop_operation_xyz
'x, y, z'
'-x+1/2, y+1/2, -z+1/2'
'-x, -y, -z'
'x-1/2, -y-1/2, z-1/2'

loop_
_atom_site_label
_atom_site_type_symbol
_atom_site_fract_x
_atom_site_fract_y
_atom_site_fract_z
_atom_site_U_iso_or_equiv
_atom_site_adp_type
_atom_site_occupancy
_atom_site_site_symmetry_order
_atom_site_calc_flag
_atom_site_refinement_flags_posn
_atom_site_refinement_flags_adp
Cu1 Cu 0.57611(6) 0.12196(5) 0.21574(2) 0.0304(2) Uani 1 1 d . .
S1 S 0.56976(14) -0.13488(10) 0.14933(6) 0.0411(3) Uani 1 1 d . .
O1W O 0.2419(5) 0.1488(5) 0.3955(3) 0.0767(14) Uani 1 1 d D .
O1 O 0.5189(3) 0.0856(3) 0.30038(14) 0.0389(7) Uani 1 1 d . .
O3 O 0.5989(4) 0.1117(3) 0.51627(16) 0.0556(10) Uani 1 1 d . .
O2 O 1.0064(4) -0.0029(3) 0.41889(15) 0.0503(9) Uani 1 1 d . .
N4 N 0.5628(4) 0.0943(3) 0.40766(16) 0.0346(8) Uani 1 1 d . .
H4 H 0.4660 0.1109 0.4065 0.042 Uiso 1 1 calc R U
N3 N 0.8015(5) 0.0549(3) 0.46553(16) 0.0396(9) Uani 1 1 d . .
H3 H 0.8594 0.0496 0.5020 0.048 Uiso 1 1 calc R U
N11 N 0.3926(4) 0.2249(3) 0.20457(17) 0.0366(9) Uani 1 1 d . .
C11 C 0.2875(6) 0.2347(5) 0.2445(2) 0.0534(14) Uani 1 1 d . .
H11 H 0.2885 0.1914 0.2820 0.064 Uiso 1 1 calc R U
C12 C 0.1828(5) 0.3117(5) 0.2254(2) 0.0441(12) Uani 1 1 d . .
H12 H 0.0995 0.3323 0.2466 0.053 Uiso 1 1 calc R U
N12 N 0.2152(8) 0.3554(6) 0.1707(4) 0.106(2) Uani 1 1 d . .
H13 H 0.1635 0.4076 0.1478 0.127 Uiso 1 1 calc R U
C14 C 0.3448(8) 0.3023(6) 0.1579(3) 0.080(2) Uani 1 1 d . .
H14 H 0.3946 0.3168 0.1221 0.096 Uiso 1 1 calc R U
C7 C 0.6185(5) 0.0762(4) 0.35004(19) 0.0301(9) Uani 1 1 d . .
C10 C 0.6512(6) 0.0876(4) 0.4670(2) 0.0380(10) Uani 1 1 d . .
C9 C 0.8697(5) 0.0297(4) 0.4120(2) 0.0344(10) Uani 1 1 d . .
C8 C 0.7745(5) 0.0442(4) 0.35097(19) 0.0294(9) Uani 1 1 d . .
N2 N 0.8387(4) 0.0101(3) 0.29858(16) 0.0292(8) Uani 1 1 d . .
N1 N 0.7654(4) 0.0233(3) 0.24236(15) 0.0295(8) Uani 1 1 d . .
C6 C 0.8455(5) -0.0227(4) 0.1924(2) 0.0314(9) Uani 1 1 d . .
C1 C 0.7616(5) -0.0875(4) 0.1431(2) 0.0332(10) Uani 1 1 d . .
O11 O 0.4766(4) -0.0340(3) 0.15792(18) 0.0516(9) Uani 1 1 d . .
O13 O 0.5179(5) -0.1967(4) 0.09070(19) 0.0653(11) Uani 1 1 d . .
O12 O 0.5857(5) -0.2088(4) 0.20545(19) 0.0621(11) Uani 1 1 d . .
C2 C 0.8337(6) -0.1226(4) 0.0911(2) 0.0471(12) Uani 1 1 d . .
H2 H 0.7786 -0.1645 0.0577 0.057 Uiso 1 1 calc R U
C3 C 0.9877(7) -0.0951(5) 0.0891(3) 0.0586(15) Uani 1 1 d . .
H3A H 1.0353 -0.1177 0.0539 0.070 Uiso 1 1 calc R U
C4 C 1.0713(6) -0.0346(5) 0.1386(3) 0.0600(15) Uani 1 1 d . .
H4A H 1.1757 -0.0184 0.1372 0.072 Uiso 1 1 calc R U
C5 C 1.0002(6) 0.0021(5) 0.1903(2) 0.0459(12) Uani 1 1 d . .
H5 H 1.0565 0.0434 0.2237 0.055 Uiso 1 1 calc R U
N21 N 0.6584(4) 0.1816(3) 0.13791(17) 0.0373(9) Uani 1 1 d . .
C21 C 0.5928(8) 0.1641(5) 0.0776(2) 0.0601(15) Uani 1 1 d . .
H21 H 0.5011 0.1232 0.0661 0.072 Uiso 1 1 calc R U
N22 N 0.6744(9) 0.2118(5) 0.0368(2) 0.085(2) Uani 1 1 d . .
H22 H 0.6529 0.2112 -0.0045 0.103 Uiso 1 1 calc R U
C23 C 0.8015(10) 0.2637(5) 0.0720(3) 0.073(2) Uani 1 1 d . .
H23 H 0.8809 0.3039 0.0560 0.088 Uiso 1 1 calc R U
C24 C 0.7866(7) 0.2442(5) 0.1336(3) 0.0529(13) Uani 1 1 d . .
H24 H 0.8551 0.2702 0.1685 0.064 Uiso 1 1 calc R U
H1W1 H 0.182(6) 0.211(3) 0.392(3) 0.079 Uiso 1 1 d D U
H1W2 H 0.189(7) 0.083(3) 0.396(4) 0.10(3) Uiso 1 1 d D .

loop_
_atom_site_aniso_label
_atom_site_aniso_U_11
_atom_site_aniso_U_22
_atom_site_aniso_U_33
_atom_site_aniso_U_23
_atom_site_aniso_U_13
_atom_site_aniso_U_12
Cu1 0.0269(3) 0.0361(3) 0.0287(3) 0.0052(2) 0.0052(2) 0.0039(2)
S1 0.0412(7) 0.0399(7) 0.0438(6) -0.0107(5) 0.0121(5) -0.0119(5)
O1W 0.044(2) 0.080(3) 0.111(4) 0.036(3) 0.030(2) 0.021(2)
O1 0.0273(16) 0.059(2) 0.0310(15) 0.0121(14) 0.0045(13) 0.0063(14)
O3 0.054(2) 0.080(3) 0.0338(18) -0.0062(17) 0.0105(16) 0.003(2)
O2 0.0382(19) 0.076(3) 0.0339(17) -0.0014(16) -0.0035(14) 0.0171(18)
N4 0.0320(19) 0.040(2) 0.0320(18) 0.0050(15) 0.0063(15) 0.0029(16)
N3 0.040(2) 0.052(2) 0.0243(17) 0.0000(16) -0.0032(15) 0.0023(18)
N11 0.0326(19) 0.039(2) 0.039(2) 0.0081(16) 0.0088(16) 0.0043(16)
C11 0.047(3) 0.077(4) 0.037(3) 0.011(3) 0.008(2) 0.014(3)
C12 0.029(2) 0.066(3) 0.039(2) 0.009(2) 0.0119(19) 0.025(2)
N12 0.083(5) 0.098(5) 0.140(6) 0.050(4) 0.031(4) 0.051(4)
C14 0.075(4) 0.087(5) 0.086(4) 0.055(4) 0.046(4) 0.049(4)
C7 0.033(2) 0.029(2) 0.028(2) 0.0064(16) 0.0022(18) -0.0028(18)
C10 0.043(3) 0.040(3) 0.031(2) 0.0005(19) 0.006(2) -0.002(2)
C9 0.035(2) 0.035(2) 0.033(2) 0.0026(18) 0.0003(18) 0.0004(19)
C8 0.032(2) 0.026(2) 0.030(2) 0.0020(16) 0.0016(17) -0.0049(17)
N2 0.0243(17) 0.0309(19) 0.0319(18) 0.0024(14) 0.0014(14) -0.0020(14)
N1 0.0259(17) 0.034(2) 0.0282(17) -0.0004(14) 0.0029(14) -0.0004(15)
C6 0.028(2) 0.031(2) 0.036(2) 0.0034(17) 0.0051(17) 0.0063(18)
C1 0.036(2) 0.030(2) 0.034(2) 0.0024(17) 0.0072(18) 0.0042(18)
O11 0.0260(16) 0.050(2) 0.078(2) -0.0163(18) 0.0066(16) -0.0053(15)
O13 0.062(3) 0.075(3) 0.059(2) -0.026(2) 0.0097(19) -0.020(2)
O12 0.066(3) 0.057(2) 0.068(2) 0.0122(19) 0.027(2) -0.0125(19)
C2 0.054(3) 0.048(3) 0.042(3) -0.010(2) 0.015(2) 0.003(2)
C3 0.053(3) 0.069(4) 0.060(3) -0.003(3) 0.028(3) 0.019(3)
C4 0.030(3) 0.077(4) 0.077(4) 0.004(3) 0.023(3) 0.007(3)
C5 0.031(2) 0.054(3) 0.053(3) -0.001(2) 0.007(2) 0.001(2)
N21 0.041(2) 0.038(2) 0.0343(19) 0.0064(16) 0.0099(16) 0.0067(18)
C21 0.087(4) 0.061(3) 0.032(3) 0.005(2) 0.006(3) 0.016(3)
N22 0.150(6) 0.073(4) 0.038(3) 0.010(3) 0.030(3) 0.023(4)
C23 0.100(5) 0.051(4) 0.082(4) 0.022(3) 0.066(4) 0.015(4)
C24 0.057(3) 0.043(3) 0.063(3) 0.006(2) 0.023(3) 0.000(3)

loop_
_atom_type_symbol
_atom_type_description
_atom_type_scat_dispersion_real
_atom_type_scat_dispersion_imag
_atom_type_scat_source
C C 0.0033 0.0016 'International Tables Vol C Tables 4.2.6.8 and 6.1.1.4'
H H 0.0000 0.0000 'International Tables Vol C Tables 4.2.6.8 and 6.1.1.4'
N N 0.0061 0.0033 'International Tables Vol C Tables 4.2.6.8 and 6.1.1.4'
O O 0.0106 0.0060 'International Tables Vol C Tables 4.2.6.8 and 6.1.1.4'
S S 0.1246 0.1234 'International Tables Vol C Tables 4.2.6.8 and 6.1.1.4'
Cu Cu 0.3201 1.2651 'International Tables Vol C Tables 4.2.6.8 and 6.1.1.4'

loop_
_geom_angle_atom_site_label_1
_geom_angle_atom_site_label_2
_geom_angle_atom_site_label_3
_geom_angle
O1 Cu1 N11 86.48(14)
O1 Cu1 N21 169.45(15)
N11 Cu1 N21 93.76(15)
O1 Cu1 N1 85.62(13)
N11 Cu1 N1 170.75(14)
N21 Cu1 N1 93.12(14)
O1 Cu1 O11 100.79(14)
N11 Cu1 O11 99.92(14)
N21 Cu1 O11 89.56(15)
N1 Cu1 O11 86.29(13)
O13 S1 O12 112.6(3)
O13 S1 O11 113.0(2)
O12 S1 O11 111.8(2)
O13 S1 C1 106.3(2)
O12 S1 C1 104.7(2)
O11 S1 C1 107.8(2)
H1W1 O1W H1W2 114(4)
C7 O1 Cu1 122.4(3)
C10 N4 C7 124.5(4)
C10 N4 H4 117.8
C7 N4 H4 117.8
C10 N3 C9 126.8(4)
C10 N3 H3 116.6
C9 N3 H3 116.6
C11 N11 C14 103.2(4)
C11 N11 Cu1 126.1(3)
C14 N11 Cu1 130.6(3)
C12 C11 N11 112.2(5)
C12 C11 H11 123.9
N11 C11 H11 123.9
C11 C12 N12 108.1(5)
C11 C12 H12 125.9
N12 C12 H12 125.9
C12 N12 C14 106.2(5)
C12 N12 H13 126.9
C14 N12 H13 126.9
N12 C14 N11 110.2(5)
N12 C14 H14 124.9
N11 C14 H14 124.9
O1 C7 N4 115.2(4)
O1 C7 C8 126.0(4)
N4 C7 C8 118.7(4)
O3 C10 N3 123.5(4)
O3 C10 N4 121.9(5)
N3 C10 N4 114.6(4)
O2 C9 N3 118.9(4)
O2 C9 C8 124.8(4)
N3 C9 C8 116.3(4)
N2 C8 C7 124.5(4)
N2 C8 C9 115.8(4)
C7 C8 C9 119.0(4)
N1 N2 C8 120.4(4)
N2 N1 C6 113.5(3)
N2 N1 Cu1 127.8(3)
C6 N1 Cu1 117.7(3)
C5 C6 C1 120.1(4)
C5 C6 N1 120.9(4)
C1 C6 N1 118.8(4)
C2 C1 C6 119.4(4)
C2 C1 S1 119.6(4)
C6 C1 S1 120.8(3)
S1 O11 Cu1 121.84(19)
C3 C2 C1 119.7(5)
C3 C2 H2 120.1
C1 C2 H2 120.1
C4 C3 C2 120.8(5)
C4 C3 H3A 119.6
C2 C3 H3A 119.6
C3 C4 C5 120.0(5)
C3 C4 H4A 120.0
C5 C4 H4A 120.0
C6 C5 C4 119.9(5)
C6 C5 H5 120.1
C4 C5 H5 120.1
C21 N21 C24 105.9(5)
C21 N21 Cu1 124.7(4)
C24 N21 Cu1 129.4(3)
N22 C21 N21 110.8(6)
N22 C21 H21 124.6
N21 C21 H21 124.6
C21 N22 C23 107.5(5)
C21 N22 H22 126.3
C23 N22 H22 126.3
C24 C23 N22 105.6(6)
C24 C23 H23 127.2
N22 C23 H23 127.2
C23 C24 N21 110.2(6)
C23 C24 H24 124.9
N21 C24 H24 124.9

loop_
_geom_bond_atom_site_label_1
_geom_bond_atom_site_label_2
_geom_bond_distance
Cu1 O1 1.950(3)
Cu1 N11 1.980(4)
Cu1 N21 1.989(4)
Cu1 N1 2.020(3)
Cu1 O11 2.281(3)
S1 O13 1.441(4)
S1 O12 1.446(4)
S1 O11 1.446(4)
S1 C1 1.776(5)
O1W H1W1 0.88(2)
O1W H1W2 0.89(2)
O1 C7 1.266(5)
O3 C10 1.213(5)
O2 C9 1.236(5)
N4 C10 1.374(6)
N4 C7 1.375(5)
N4 H4 0.8600
N3 C10 1.364(6)
N3 C9 1.368(6)
N3 H3 0.8600
N11 C11 1.323(6)
N11 C14 1.350(6)
C11 C12 1.299(7)
C11 H11 0.9300
C12 N12 1.316(8)
C12 H12 0.9300
N12 C14 1.341(8)
N12 H13 0.8600
C14 H14 0.9300
C7 C8 1.403(6)
C9 C8 1.436(6)
C8 N2 1.354(5)
N2 N1 1.271(5)
N1 C6 1.435(5)
C6 C5 1.380(6)
C6 C1 1.401(6)
C1 C2 1.387(6)
C2 C3 1.381(8)
C2 H2 0.9300
C3 C4 1.376(8)
C3 H3A 0.9300
C4 C5 1.384(7)
C4 H4A 0.9300
C5 H5 0.9300
N21 C21 1.330(6)
N21 C24 1.342(7)
C21 N22 1.305(8)
C21 H21 0.9300
N22 C23 1.382(10)
N22 H22 0.8600
C23 C24 1.334(8)
C23 H23 0.9300
C24 H24 0.9300

loop_
_geom_hbond_atom_site_label_D
_geom_hbond_atom_site_label_H
_geom_hbond_atom_site_label_A
_geom_hbond_distance_DH
_geom_hbond_distance_HA
_geom_hbond_distance_DA
_geom_hbond_angle_DHA
_geom_hbond_site_symmetry_A
N4 H4 O1W 0.86 1.98 2.837(5) 175.0 .
N3 H3 O2 0.86 1.97 2.817(5) 168.0 3_756
C11 H11 O1W 0.93 2.51 3.388(7) 156.8 .
C12 H12 S1 0.93 2.81 3.690(5) 157.8 2
C12 H12 O12 0.93 2.06 2.915(6) 151.7 2
C14 H14 O2 0.93 2.46 3.147(7) 131.1 2_655
N22 H22 O13 0.86 2.19 2.960(7) 149.7 3_655
C23 H23 O3 0.93 2.38 3.305(8) 174.0 4_665
C24 H24 O12 0.93 2.63 3.449(7) 147.0 2_655
O1W H1W1 S1 0.88(2) 2.87(3) 3.717(4) 162(5) 2
O1W H1W1 O13 0.88(2) 2.12(4) 2.925(6) 152(6) 2
O1W H1W2 O2 0.89(2) 1.99(4) 2.790(6) 150(6) 1_455
